data_1556317
loop_
_publ_author_name
'Taherimehr, Masoumeh'
'Decortes, Antonello'
'Al-Amsyar, Syed M.'
'Lueangchaichaweng, Warunee'
'Whiteoak, Christopher J.'
'Escudero-Ad\'an, Eduardo C.'
'Kleij, Arjan W.'
'Pescarmona, Paolo P.'

_publ_section_title
;
 A highly active Zn(salphen) catalyst for production of organic carbonates
 in a green CO2 medium
;
_journal_issue 11
_journal_name_full 'Catalysis Science &amp; Technology'
_journal_page_first 2231
_journal_paper_doi 10.1039/c2cy20171b
_journal_volume 2
_journal_year 2012
_chemical_formula_sum 'C40 H54 N2 O3 Zn'
_chemical_formula_weight 676.22
_space_group_IT_number 2
_space_group_name_Hall '-P 1'
_space_group_name_H-M_alt 'P -1'
_symmetry_cell_setting triclinic
_symmetry_space_group_name_H-M 'P -1'
_atom_sites_solution_hydrogens geom
_atom_sites_solution_primary direct
_atom_sites_solution_secondary difmap
_audit_creation_method SHELXL-97
_cell_angle_alpha 91.834(3)
_cell_angle_beta 104.278(3)
_cell_angle_gamma 92.660(3)
_cell_formula_units_Z 2
_cell_length_a 10.9698(5)
_cell_length_b 12.9718(6)
_cell_length_c 13.3427(7)
_cell_measurement_reflns_used 9247
_cell_measurement_temperature 100(2)
_cell_measurement_theta_max 37.03
_cell_measurement_theta_min 2.69
_cell_volume 1836.16(16)
_computing_cell_refinement 'Bruker APEX2 v2009.1-0'
_computing_data_collection 'Bruker APEX2 v2009.1-0'
_computing_data_reduction 'Bruker SAINT V7.60A'
_computing_molecular_graphics 'Bruker SHELXTL'
_computing_publication_material 'Bruker SHELXTL'
_computing_structure_refinement 'SHELXS-97 (Sheldrick, 2008)'
_computing_structure_solution 'SHELXS-97 (Sheldrick, 2008)'
_diffrn_ambient_temperature 100(2)
_diffrn_detector_area_resol_mean 512
_diffrn_detector_type '4K CCD area detector APEX II'
_diffrn_measured_fraction_theta_full 0.971
_diffrn_measured_fraction_theta_max 0.905
_diffrn_measurement_device_type 'Kappa 4-axis goniometer bruker-nonius'
_diffrn_measurement_method
;
Fullsphere data collection, phi and omega scans
;
_diffrn_measurement_specimen_support 'magnetic support whith 10 micron nylon fiber cryoloop'
_diffrn_radiation_monochromator 'Multilayer Montel 200 mirrors'
_diffrn_radiation_type MoK\a
_diffrn_radiation_wavelength 0.71073
_diffrn_reflns_av_R_equivalents 0.0579
_diffrn_reflns_av_sigmaI/netI 0.0477
_diffrn_reflns_limit_h_max 18
_diffrn_reflns_limit_h_min -18
_diffrn_reflns_limit_k_max 21
_diffrn_reflns_limit_k_min -21
_diffrn_reflns_limit_l_max 22
_diffrn_reflns_limit_l_min -22
_diffrn_reflns_number 48868
_diffrn_reflns_theta_full 25.00
_diffrn_reflns_theta_max 37.15
_diffrn_reflns_theta_min 1.92
_diffrn_source 'rotating anode X-ray tube'
_diffrn_source_current 70
_diffrn_source_power 50
_diffrn_source_size '3 mm x 0.3 mm fine focus'
_diffrn_source_type 'Bruker-Nonius FR 591'
_exptl_absorpt_coefficient_mu 0.707
_exptl_absorpt_correction_T_max 1.0
_exptl_absorpt_correction_T_min 1.0
_exptl_absorpt_correction_type empirical
_exptl_absorpt_process_details
;
SADABS Version 2008/1 Bruker-Nonius
Blessing, Acta Cryst. (1995) A51 33-38
;
_exptl_crystal_colour orange
_exptl_crystal_density_diffrn 1.223
_exptl_crystal_density_method 'not measured'
_exptl_crystal_description Block
_exptl_crystal_F_000 724
_exptl_crystal_size_max 0.40
_exptl_crystal_size_mid 0.40
_exptl_crystal_size_min 0.40
_refine_diff_density_max 1.746
_refine_diff_density_min -0.653
_refine_diff_density_rms 0.077
_refine_ls_extinction_method none
_refine_ls_goodness_of_fit_ref 1.043
_refine_ls_hydrogen_treatment noref
_refine_ls_matrix_type full
_refine_ls_number_parameters 446
_refine_ls_number_reflns 17091
_refine_ls_number_restraints 0
_refine_ls_restrained_S_all 1.043
_refine_ls_R_factor_all 0.0597
_refine_ls_R_factor_gt 0.0431
_refine_ls_shift/su_max 0.002
_refine_ls_shift/su_mean 0.000
_refine_ls_structure_factor_coef Fsqd
_refine_ls_weighting_details 'calc w=1/[\s^2^(Fo^2^)+(0.0675P)^2^+0.4392P] where P=(Fo^2^+2Fc^2^)/3'
_refine_ls_weighting_scheme calc
_refine_ls_wR_factor_gt 0.1182
_refine_ls_wR_factor_ref 0.1279
_reflns_number_gt 13539
_reflns_number_total 17091
_reflns_threshold_expression >2sigma(I)
_cod_data_source_file c2cy20171b.txt
_cod_data_source_block awk644_0m
_cod_depositor_comments
;
The following automatic conversions were performed:

data name '_diffrn_measurement_specimen_suppport' was replaced with
'_diffrn_measurement_specimen_support' as specified in the
replacement file
'/home/saulius/struct/COD-crude-data/automatic-downloads/DataCite-retrospective/RSC/depositions/lib/lists/replacement-tags.lst'.

Automatic conversion script
Id: cif_correct_tags 6909 2019-04-08 15:41:33Z antanas 

The following automatic conversions were performed:

data item '_symmetry_cell_setting' value 'Triclinic' was changed to
'triclinic' in accordance with the
/home/saulius/struct/COD-crude-data/automatic-downloads/DataCite-retrospective/RSC/depositions/lib/dictionaries/cif_core.dic
dictionary named 'cif_core.dic' version 2.4.2 last updated on
2011-04-26.

Automatic conversion script
Id: cif_fix_values 6909 2019-04-08 15:41:33Z antanas 
;
_cod_original_cell_volume 1836.16(15)
_cod_original_sg_symbol_H-M P-1
_cod_database_code 1556317

loop_
_symmetry_equiv_pos_as_xyz
'x, y, z'
'-x, -y, -z'

loop_
_atom_site_label
_atom_site_type_symbol
_atom_site_fract_x
_atom_site_fract_y
_atom_site_fract_z
_atom_site_U_iso_or_equiv
_atom_site_adp_type
_atom_site_occupancy
_atom_site_symmetry_multiplicity
_atom_site_calc_flag
_atom_site_refinement_flags
_atom_site_disorder_assembly
_atom_site_disorder_group
C1 C 0.77575(10) 0.72138(8) 0.25052(9) 0.01645(17) Uani 1 1 d . . .
C2 C 0.82463(10) 0.80630(7) 0.32398(9) 0.01609(17) Uani 1 1 d . . .
C3 C 0.87149(10) 0.78513(8) 0.42653(9) 0.01705(18) Uani 1 1 d . . .
H3 H 0.9084 0.8412 0.4734 0.020 Uiso 1 1 calc R . .
C4 C 0.86840(10) 0.68527(8) 0.46707(9) 0.01625(17) Uani 1 1 d . . .
C5 C 0.81507(10) 0.60564(8) 0.39767(9) 0.01685(18) Uani 1 1 d . . .
H5 H 0.8077 0.5384 0.4225 0.020 Uiso 1 1 calc R . .
C6 C 0.77059(10) 0.62014(8) 0.29015(9) 0.01643(17) Uani 1 1 d . . .
C7 C 0.72631(11) 0.52794(8) 0.22671(9) 0.01744(18) Uani 1 1 d . . .
H7 H 0.7186 0.4661 0.2615 0.021 Uiso 1 1 calc R . .
C8 C 0.82277(11) 0.91740(8) 0.28671(9) 0.01917(19) Uani 1 1 d . . .
C9 C 0.68611(12) 0.94396(9) 0.23953(11) 0.0249(2) Uani 1 1 d . . .
H9A H 0.6376 0.9383 0.2919 0.037 Uiso 1 1 calc R . .
H9B H 0.6486 0.8958 0.1807 0.037 Uiso 1 1 calc R . .
H9C H 0.6849 1.0147 0.2158 0.037 Uiso 1 1 calc R . .
C10 C 0.90015(14) 0.93136(10) 0.20604(12) 0.0276(3) Uani 1 1 d . . .
H10A H 0.8979 1.0030 0.1848 0.041 Uiso 1 1 calc R . .
H10B H 0.8644 0.8848 0.1455 0.041 Uiso 1 1 calc R . .
H10C H 0.9876 0.9151 0.2363 0.041 Uiso 1 1 calc R . .
C11 C 0.87807(15) 0.99644(9) 0.37602(11) 0.0303(3) Uani 1 1 d . . .
H11A H 0.8712 1.0663 0.3501 0.046 Uiso 1 1 calc R . .
H11B H 0.9669 0.9840 0.4055 0.046 Uiso 1 1 calc R . .
H11C H 0.8315 0.9895 0.4296 0.046 Uiso 1 1 calc R . .
C12 C 0.92540(11) 0.67174(8) 0.58223(9) 0.01871(19) Uani 1 1 d . . .
C13 C 1.06924(12) 0.69131(10) 0.60494(11) 0.0254(2) Uani 1 1 d . . .
H13A H 1.1041 0.6390 0.5670 0.038 Uiso 1 1 calc R . .
H13B H 1.1062 0.6872 0.6794 0.038 Uiso 1 1 calc R . .
H13C H 1.0889 0.7601 0.5829 0.038 Uiso 1 1 calc R . .
C14 C 0.87312(13) 0.74935(11) 0.64831(11) 0.0263(2) Uani 1 1 d . . .
H14A H 0.8922 0.8198 0.6300 0.040 Uiso 1 1 calc R . .
H14B H 0.9122 0.7410 0.7218 0.040 Uiso 1 1 calc R . .
H14C H 0.7817 0.7367 0.6352 0.040 Uiso 1 1 calc R . .
C15 C 0.89769(15) 0.56273(10) 0.61483(11) 0.0296(3) Uani 1 1 d . . .
H15A H 0.8064 0.5491 0.6020 0.044 Uiso 1 1 calc R . .
H15B H 0.9369 0.5572 0.6887 0.044 Uiso 1 1 calc R . .
H15C H 0.9320 0.5121 0.5746 0.044 Uiso 1 1 calc R . .
C16 C 0.65680(10) 0.42711(8) 0.06846(9) 0.01720(18) Uani 1 1 d . . .
C17 C 0.64399(12) 0.33125(8) 0.11134(10) 0.0205(2) Uani 1 1 d . . .
H17 H 0.6616 0.3267 0.1844 0.025 Uiso 1 1 calc R . .
C18 C 0.60566(12) 0.24286(8) 0.04774(11) 0.0238(2) Uani 1 1 d . . .
H18 H 0.5971 0.1781 0.0774 0.029 Uiso 1 1 calc R . .
C19 C 0.57982(13) 0.24898(9) -0.05923(11) 0.0268(3) Uani 1 1 d . . .
H19 H 0.5537 0.1883 -0.1024 0.032 Uiso 1 1 calc R . .
C20 C 0.59188(13) 0.34325(9) -0.10351(11) 0.0245(2) Uani 1 1 d . . .
H20 H 0.5747 0.3466 -0.1766 0.029 Uiso 1 1 calc R . .
C21 C 0.62936(11) 0.43345(8) -0.04042(9) 0.01868(19) Uani 1 1 d . . .
C22 C 0.59807(11) 0.55270(8) -0.17447(9) 0.01851(19) Uani 1 1 d . . .
H22 H 0.5587 0.4962 -0.2198 0.022 Uiso 1 1 calc R . .
C23 C 0.60053(11) 0.65146(8) -0.21948(9) 0.01790(18) Uani 1 1 d . . .
C24 C 0.53529(11) 0.65438(8) -0.32543(9) 0.01870(19) Uani 1 1 d . . .
H24 H 0.4998 0.5916 -0.3619 0.022 Uiso 1 1 calc R . .
C25 C 0.52179(11) 0.74467(9) -0.37699(9) 0.01834(18) Uani 1 1 d . . .
C26 C 0.57766(11) 0.83598(8) -0.31909(9) 0.01874(19) Uani 1 1 d . . .
H26 H 0.5688 0.8992 -0.3535 0.022 Uiso 1 1 calc R . .
C27 C 0.64389(11) 0.83959(8) -0.21652(9) 0.01766(18) Uani 1 1 d . . .
C28 C 0.65656(11) 0.74445(8) -0.16229(9) 0.01746(18) Uani 1 1 d . . .
C29 C 0.45208(11) 0.75128(9) -0.49101(10) 0.0217(2) Uani 1 1 d . . .
C30 C 0.34514(14) 0.82586(13) -0.50023(13) 0.0324(3) Uani 1 1 d . . .
H30A H 0.2976 0.8270 -0.5727 0.049 Uiso 1 1 calc R . .
H30B H 0.3810 0.8955 -0.4760 0.049 Uiso 1 1 calc R . .
H30C H 0.2887 0.8026 -0.4578 0.049 Uiso 1 1 calc R . .
C31 C 0.54287(14) 0.79206(13) -0.55368(11) 0.0307(3) Uani 1 1 d . . .
H31A H 0.6104 0.7443 -0.5500 0.046 Uiso 1 1 calc R . .
H31B H 0.5794 0.8603 -0.5250 0.046 Uiso 1 1 calc R . .
H31C H 0.4968 0.7976 -0.6261 0.046 Uiso 1 1 calc R . .
C32 C 0.39454(17) 0.64611(12) -0.53878(12) 0.0375(4) Uani 1 1 d . . .
H32A H 0.4616 0.5980 -0.5354 0.056 Uiso 1 1 calc R . .
H32B H 0.3499 0.6535 -0.6112 0.056 Uiso 1 1 calc R . .
H32C H 0.3352 0.6194 -0.5004 0.056 Uiso 1 1 calc R . .
C33 C 0.70428(11) 0.94089(8) -0.15879(9) 0.01948(19) Uani 1 1 d . . .
C34 C 0.68732(14) 1.03213(9) -0.23088(11) 0.0273(3) Uani 1 1 d . . .
H34A H 0.5973 1.0413 -0.2586 0.041 Uiso 1 1 calc R . .
H34B H 0.7264 1.0180 -0.2881 0.041 Uiso 1 1 calc R . .
H34C H 0.7275 1.0952 -0.1919 0.041 Uiso 1 1 calc R . .
C35 C 0.84715(12) 0.93253(10) -0.11532(12) 0.0259(2) Uani 1 1 d . . .
H35A H 0.8851 0.9995 -0.0839 0.039 Uiso 1 1 calc R . .
H35B H 0.8854 0.9125 -0.1716 0.039 Uiso 1 1 calc R . .
H35C H 0.8618 0.8803 -0.0629 0.039 Uiso 1 1 calc R . .
C36 C 0.64307(13) 0.96669(9) -0.06952(10) 0.0236(2) Uani 1 1 d . . .
H36A H 0.5538 0.9785 -0.0978 0.035 Uiso 1 1 calc R . .
H36B H 0.6857 1.0291 -0.0308 0.035 Uiso 1 1 calc R . .
H36C H 0.6508 0.9089 -0.0232 0.035 Uiso 1 1 calc R . .
C37 C 1.0199(3) 0.6580(2) -0.07684(18) 0.0598(6) Uani 1 1 d . . .
H37D H 1.0665 0.7127 -0.1033 0.090 Uiso 0.346(5) 1 calc PR A 2
H37E H 0.9380 0.6424 -0.1258 0.090 Uiso 0.346(5) 1 calc PR A 2
H37F H 1.0682 0.5957 -0.0685 0.090 Uiso 0.346(5) 1 calc PR A 2
H37A H 1.0350 0.6010 -0.1215 0.090 Uiso 0.654(5) 1 calc PR A 1
H37B H 1.0783 0.7170 -0.0786 0.090 Uiso 0.654(5) 1 calc PR A 1
H37C H 0.9330 0.6783 -0.1016 0.090 Uiso 0.654(5) 1 calc PR A 1
C38 C 1.04026(19) 0.62396(16) 0.03131(18) 0.0262(5) Uani 0.654(5) 1 d P A 1
H38B H 1.1026 0.5697 0.0510 0.031 Uiso 0.654(5) 1 calc PR A 1
C39 C 1.02486(18) 0.69251(14) 0.11771(16) 0.0201(4) Uani 0.654(5) 1 d P A 1
H39B H 1.0036 0.7649 0.0997 0.024 Uiso 0.654(5) 1 calc PR A 1
C40 C 1.0987(2) 0.67962(17) 0.22416(17) 0.0508(5) Uani 1 1 d . . .
H40D H 1.1296 0.6263 0.2731 0.076 Uiso 0.346(5) 1 calc PR A 2
H40E H 1.0287 0.7126 0.2436 0.076 Uiso 0.346(5) 1 calc PR A 2
H40F H 1.1669 0.7317 0.2258 0.076 Uiso 0.346(5) 1 calc PR A 2
H40A H 1.0765 0.7314 0.2707 0.076 Uiso 0.654(5) 1 calc PR A 1
H40B H 1.1887 0.6885 0.2271 0.076 Uiso 0.654(5) 1 calc PR A 1
H40C H 1.0800 0.6103 0.2456 0.076 Uiso 0.654(5) 1 calc PR A 1
C38' C 1.0016(5) 0.6908(4) 0.0188(5) 0.0409(14) Uani 0.346(5) 1 d P A 2
H38A H 0.9874 0.7656 0.0291 0.049 Uiso 0.346(5) 1 calc PR A 2
C39' C 1.0532(7) 0.6304(8) 0.1155(6) 0.069(3) Uani 0.346(5) 1 d P A 2
H39A H 1.1058 0.5729 0.1024 0.082 Uiso 0.346(5) 1 calc PR A 2
N1 N 0.69575(9) 0.52120(7) 0.12589(8) 0.01727(16) Uani 1 1 d . . .
N2 N 0.64417(10) 0.53243(7) -0.07794(8) 0.01948(17) Uani 1 1 d . . .
O1 O 0.73920(9) 0.73943(6) 0.15312(7) 0.02166(16) Uani 1 1 d . . .
O2 O 0.71638(9) 0.74668(6) -0.06543(7) 0.02246(17) Uani 1 1 d . . .
O3 O 0.92825(10) 0.61142(9) 0.06919(11) 0.0372(3) Uani 1 1 d . . .
Zn1 Zn 0.726199(13) 0.642141(9) 0.036597(10) 0.01820(4) Uani 1 1 d . A .

loop_
_atom_site_aniso_label
_atom_site_aniso_U_11
_atom_site_aniso_U_22
_atom_site_aniso_U_33
_atom_site_aniso_U_23
_atom_site_aniso_U_13
_atom_site_aniso_U_12
C1 0.0223(4) 0.0117(4) 0.0148(5) -0.0010(3) 0.0041(4) -0.0020(3)
C2 0.0206(4) 0.0114(4) 0.0153(5) -0.0017(3) 0.0036(3) -0.0023(3)
C3 0.0205(4) 0.0136(4) 0.0160(5) -0.0026(3) 0.0035(4) -0.0019(3)
C4 0.0194(4) 0.0149(4) 0.0141(4) -0.0005(3) 0.0040(3) -0.0005(3)
C5 0.0214(4) 0.0131(4) 0.0156(5) 0.0003(3) 0.0041(4) -0.0010(3)
C6 0.0218(4) 0.0115(4) 0.0152(5) -0.0007(3) 0.0039(4) -0.0021(3)
C7 0.0231(5) 0.0115(4) 0.0165(5) 0.0002(3) 0.0032(4) -0.0017(3)
C8 0.0261(5) 0.0116(4) 0.0179(5) -0.0011(3) 0.0029(4) -0.0033(3)
C9 0.0292(6) 0.0168(4) 0.0268(6) 0.0019(4) 0.0030(5) 0.0015(4)
C10 0.0342(6) 0.0196(5) 0.0310(7) 0.0039(4) 0.0124(5) -0.0057(4)
C11 0.0467(8) 0.0137(4) 0.0242(6) -0.0035(4) -0.0018(5) -0.0049(4)
C12 0.0229(5) 0.0173(4) 0.0146(5) -0.0008(3) 0.0026(4) 0.0000(3)
C13 0.0226(5) 0.0232(5) 0.0272(6) -0.0026(4) 0.0005(4) 0.0028(4)
C14 0.0319(6) 0.0302(6) 0.0172(5) -0.0031(4) 0.0066(5) 0.0055(5)
C15 0.0448(7) 0.0231(5) 0.0176(6) 0.0035(4) 0.0028(5) -0.0072(5)
C16 0.0220(4) 0.0104(3) 0.0180(5) -0.0015(3) 0.0036(4) -0.0025(3)
C17 0.0274(5) 0.0119(4) 0.0213(5) 0.0003(3) 0.0051(4) -0.0029(3)
C18 0.0310(6) 0.0116(4) 0.0263(6) -0.0006(4) 0.0037(5) -0.0041(4)
C19 0.0368(6) 0.0116(4) 0.0269(6) -0.0036(4) -0.0001(5) -0.0037(4)
C20 0.0364(6) 0.0130(4) 0.0194(5) -0.0034(4) -0.0010(4) -0.0030(4)
C21 0.0249(5) 0.0112(4) 0.0176(5) -0.0013(3) 0.0016(4) -0.0019(3)
C22 0.0249(5) 0.0134(4) 0.0158(5) -0.0024(3) 0.0033(4) -0.0020(3)
C23 0.0249(5) 0.0136(4) 0.0145(5) -0.0008(3) 0.0043(4) -0.0023(3)
C24 0.0233(5) 0.0171(4) 0.0148(5) -0.0011(3) 0.0041(4) -0.0030(3)
C25 0.0207(4) 0.0194(4) 0.0150(5) 0.0017(3) 0.0049(4) -0.0014(3)
C26 0.0226(5) 0.0175(4) 0.0169(5) 0.0024(3) 0.0066(4) -0.0007(3)
C27 0.0233(5) 0.0143(4) 0.0163(5) 0.0005(3) 0.0074(4) -0.0027(3)
C28 0.0235(5) 0.0139(4) 0.0148(5) -0.0003(3) 0.0052(4) -0.0023(3)
C29 0.0228(5) 0.0237(5) 0.0172(5) 0.0032(4) 0.0024(4) -0.0018(4)
C30 0.0257(6) 0.0407(7) 0.0295(7) 0.0073(6) 0.0031(5) 0.0058(5)
C31 0.0286(6) 0.0463(8) 0.0183(6) 0.0075(5) 0.0074(5) 0.0009(5)
C32 0.0513(9) 0.0294(6) 0.0218(7) 0.0015(5) -0.0083(6) -0.0079(6)
C33 0.0271(5) 0.0132(4) 0.0180(5) 0.0012(3) 0.0065(4) -0.0046(3)
C34 0.0399(7) 0.0167(4) 0.0244(6) 0.0048(4) 0.0071(5) -0.0063(4)
C35 0.0261(5) 0.0215(5) 0.0287(7) 0.0002(4) 0.0058(5) -0.0067(4)
C36 0.0342(6) 0.0156(4) 0.0225(6) -0.0024(4) 0.0110(5) -0.0027(4)
C37 0.0861(17) 0.0647(14) 0.0363(11) 0.0118(10) 0.0248(11) 0.0246(12)
C38 0.0249(9) 0.0281(9) 0.0267(11) 0.0040(7) 0.0071(7) 0.0068(7)
C39 0.0217(8) 0.0152(7) 0.0220(9) 0.0001(6) 0.0028(6) 0.0004(5)
C40 0.0559(11) 0.0520(11) 0.0384(11) 0.0082(8) 0.0002(8) -0.0001(9)
C38' 0.035(2) 0.046(3) 0.050(3) 0.023(2) 0.022(2) 0.0088(18)
C39' 0.042(3) 0.107(7) 0.054(5) 0.015(4) 0.005(3) 0.003(4)
N1 0.0243(4) 0.0106(3) 0.0158(4) -0.0020(3) 0.0039(3) -0.0025(3)
N2 0.0294(5) 0.0110(3) 0.0157(4) -0.0009(3) 0.0019(3) -0.0025(3)
O1 0.0368(5) 0.0128(3) 0.0136(4) -0.0007(3) 0.0039(3) -0.0025(3)
O2 0.0343(4) 0.0148(3) 0.0152(4) 0.0006(3) 0.0015(3) -0.0054(3)
O3 0.0291(5) 0.0298(5) 0.0538(8) -0.0083(5) 0.0148(5) -0.0055(4)
Zn1 0.02854(7) 0.01087(6) 0.01343(6) -0.00106(4) 0.00305(5) -0.00440(4)

loop_
_atom_type_symbol
_atom_type_description
_atom_type_scat_dispersion_real
_atom_type_scat_dispersion_imag
_atom_type_scat_source
C C 0.0033 0.0016 'International Tables Vol C Tables 4.2.6.8 and 6.1.1.4'
H H 0.0000 0.0000 'International Tables Vol C Tables 4.2.6.8 and 6.1.1.4'
N N 0.0061 0.0033 'International Tables Vol C Tables 4.2.6.8 and 6.1.1.4'
O O 0.0106 0.0060 'International Tables Vol C Tables 4.2.6.8 and 6.1.1.4'
Zn Zn 0.2839 1.4301 'International Tables Vol C Tables 4.2.6.8 and 6.1.1.4'

loop_
_geom_angle_atom_site_label_1
_geom_angle_atom_site_label_2
_geom_angle_atom_site_label_3
_geom_angle
O1 C1 C6 123.30(9)
O1 C1 C2 119.15(9)
C6 C1 C2 117.55(10)
C3 C2 C1 118.54(9)
C3 C2 C8 121.82(9)
C1 C2 C8 119.65(10)
C2 C3 C4 124.59(10)
C5 C4 C3 116.49(10)
C5 C4 C12 123.98(9)
C3 C4 C12 119.52(9)
C4 C5 C6 122.34(9)
C5 C6 C1 120.30(9)
C5 C6 C7 115.60(9)
C1 C6 C7 124.06(10)
N1 C7 C6 126.04(10)
C11 C8 C10 106.98(10)
C11 C8 C9 107.37(11)
C10 C8 C9 109.41(11)
C11 C8 C2 111.78(10)
C10 C8 C2 111.68(10)
C9 C8 C2 109.48(9)
C4 C12 C15 112.21(10)
C4 C12 C14 110.47(10)
C15 C12 C14 108.20(11)
C4 C12 C13 108.79(10)
C15 C12 C13 108.20(11)
C14 C12 C13 108.89(10)
C17 C16 N1 124.96(11)
C17 C16 C21 119.47(10)
N1 C16 C21 115.57(9)
C18 C17 C16 120.42(12)
C17 C18 C19 120.09(11)
C18 C19 C20 120.51(11)
C19 C20 C21 120.13(12)
C20 C21 N2 124.33(11)
C20 C21 C16 119.37(10)
N2 C21 C16 116.28(9)
N2 C22 C23 126.76(10)
C24 C23 C22 115.67(10)
C24 C23 C28 120.40(10)
C22 C23 C28 123.79(11)
C25 C24 C23 122.33(10)
C24 C25 C26 116.48(11)
C24 C25 C29 124.01(10)
C26 C25 C29 119.51(10)
C27 C26 C25 124.80(10)
C26 C27 C28 118.47(10)
C26 C27 C33 122.22(10)
C28 C27 C33 119.31(10)
O2 C28 C23 123.18(10)
O2 C28 C27 119.31(9)
C23 C28 C27 117.51(10)
C32 C29 C25 111.77(10)
C32 C29 C31 108.34(13)
C25 C29 C31 110.25(10)
C32 C29 C30 108.25(12)
C25 C29 C30 109.58(11)
C31 C29 C30 108.57(11)
C34 C33 C27 111.59(10)
C34 C33 C36 107.81(10)
C27 C33 C36 110.21(9)
C34 C33 C35 106.97(10)
C27 C33 C35 110.67(10)
C36 C33 C35 109.49(11)
C38' C37 C38 39.7(2)
O3 C38 C39 60.37(12)
O3 C38 C37 115.56(18)
C39 C38 C37 122.75(18)
C40 C39 O3 118.31(16)
C40 C39 C38 120.72(18)
O3 C39 C38 58.57(12)
C39 C40 C39' 34.1(4)
C37 C38' C39' 120.3(5)
C37 C38' O3 114.8(4)
C39' C38' O3 52.6(3)
O3 C39' C40 122.0(6)
O3 C39' C38' 64.3(4)
C40 C39' C38' 124.0(8)
C7 N1 C16 122.98(9)
C7 N1 Zn1 122.79(7)
C16 N1 Zn1 113.59(8)
C22 N2 C21 122.06(9)
C22 N2 Zn1 124.14(7)
C21 N2 Zn1 113.44(8)
C1 O1 Zn1 127.17(7)
C28 O2 Zn1 130.49(7)
C39' O3 C38 45.9(4)
C39' O3 C39 35.9(5)
C38 O3 C39 61.06(13)
C39' O3 C38' 63.1(4)
C38 O3 C38' 38.2(2)
C39 O3 C38' 50.1(3)
C39' O3 Zn1 154.9(5)
C38 O3 Zn1 144.02(12)
C39 O3 Zn1 120.50(10)
C38' O3 Zn1 111.42(19)
O2 Zn1 O1 95.27(4)
O2 Zn1 N2 90.60(4)
O1 Zn1 N2 157.93(4)
O2 Zn1 N1 166.98(4)
O1 Zn1 N1 90.41(4)
N2 Zn1 N1 79.95(4)
O2 Zn1 O3 100.67(5)
O1 Zn1 O3 96.70(4)
N2 Zn1 O3 103.10(4)
N1 Zn1 O3 90.25(4)

loop_
_geom_bond_atom_site_label_1
_geom_bond_atom_site_label_2
_geom_bond_distance
C1 O1 1.2945(14)
C1 C6 1.4353(14)
C1 C2 1.4417(15)
C2 C3 1.3792(16)
C2 C8 1.5389(15)
C3 C4 1.4218(15)
C4 C5 1.3719(15)
C4 C12 1.5285(16)
C5 C6 1.4185(16)
C6 C7 1.4356(15)
C7 N1 1.3027(15)
C8 C11 1.5319(17)
C8 C10 1.5364(18)
C8 C9 1.5358(18)
C12 C15 1.5317(17)
C12 C14 1.5382(17)
C12 C13 1.5389(17)
C16 C17 1.4008(15)
C16 N1 1.4106(14)
C16 C21 1.4149(17)
C17 C18 1.3887(16)
C18 C19 1.391(2)
C19 C20 1.3899(17)
C20 C21 1.4029(15)
C21 N2 1.4097(14)
C22 N2 1.3026(16)
C22 C23 1.4340(15)
C23 C24 1.4210(16)
C23 C28 1.4339(15)
C24 C25 1.3727(16)
C25 C26 1.4199(16)
C25 C29 1.5320(17)
C26 C27 1.3802(17)
C27 C28 1.4455(15)
C27 C33 1.5368(15)
C28 O2 1.2958(15)
C29 C32 1.5271(19)
C29 C31 1.5365(18)
C29 C30 1.5392(19)
C33 C34 1.5380(16)
C33 C36 1.5399(18)
C33 C35 1.5413(18)
C37 C38' 1.397(6)
C37 C38 1.489(3)
C38 O3 1.444(2)
C38 C39 1.481(3)
C39 C40 1.470(3)
C39 O3 1.471(2)
C40 C39' 1.521(9)
C38' C39' 1.532(10)
C38' O3 1.547(5)
C39' O3 1.365(7)
N1 Zn1 2.0638(9)
N2 Zn1 2.0577(10)
O1 Zn1 1.9438(9)
O2 Zn1 1.9399(9)
O3 Zn1 2.2086(11)

loop_
_geom_torsion_atom_site_label_1
_geom_torsion_atom_site_label_2
_geom_torsion_atom_site_label_3
_geom_torsion_atom_site_label_4
_geom_torsion
O1 C1 C2 C3 -175.47(10)
C6 C1 C2 C3 4.39(16)
O1 C1 C2 C8 4.84(16)
C6 C1 C2 C8 -175.31(10)
C1 C2 C3 C4 -4.02(17)
C8 C2 C3 C4 175.67(11)
C2 C3 C4 C5 0.29(17)
C2 C3 C4 C12 179.10(10)
C3 C4 C5 C6 3.01(16)
C12 C4 C5 C6 -175.75(10)
C4 C5 C6 C1 -2.46(17)
C4 C5 C6 C7 175.34(11)
O1 C1 C6 C5 178.49(11)
C2 C1 C6 C5 -1.36(16)
O1 C1 C6 C7 0.88(18)
C2 C1 C6 C7 -178.97(11)
C5 C6 C7 N1 -171.24(11)
C1 C6 C7 N1 6.46(19)
C3 C2 C8 C11 0.08(16)
C1 C2 C8 C11 179.77(11)
C3 C2 C8 C10 119.91(12)
C1 C2 C8 C10 -60.41(14)
C3 C2 C8 C9 -118.76(12)
C1 C2 C8 C9 60.93(14)
C5 C4 C12 C15 -9.14(16)
C3 C4 C12 C15 172.14(11)
C5 C4 C12 C14 -129.97(12)
C3 C4 C12 C14 51.31(14)
C5 C4 C12 C13 110.55(12)
C3 C4 C12 C13 -68.17(13)
N1 C16 C17 C18 -179.57(11)
C21 C16 C17 C18 0.52(18)
C16 C17 C18 C19 0.1(2)
C17 C18 C19 C20 -0.1(2)
C18 C19 C20 C21 -0.5(2)
C19 C20 C21 N2 -179.97(12)
C19 C20 C21 C16 1.1(2)
C17 C16 C21 C20 -1.10(18)
N1 C16 C21 C20 178.98(11)
C17 C16 C21 N2 179.89(11)
N1 C16 C21 N2 -0.03(15)
N2 C22 C23 C24 -175.52(12)
N2 C22 C23 C28 0.3(2)
C22 C23 C24 C25 175.28(11)
C28 C23 C24 C25 -0.68(18)
C23 C24 C25 C26 0.54(17)
C23 C24 C25 C29 -179.89(11)
C24 C25 C26 C27 0.35(18)
C29 C25 C26 C27 -179.23(11)
C25 C26 C27 C28 -1.06(18)
C25 C26 C27 C33 178.82(11)
C24 C23 C28 O2 179.51(11)
C22 C23 C28 O2 3.89(19)
C24 C23 C28 C27 -0.05(16)
C22 C23 C28 C27 -175.66(11)
C26 C27 C28 O2 -178.71(11)
C33 C27 C28 O2 1.41(16)
C26 C27 C28 C23 0.87(16)
C33 C27 C28 C23 -179.02(10)
C24 C25 C29 C32 2.56(18)
C26 C25 C29 C32 -177.88(12)
C24 C25 C29 C31 -118.00(13)
C26 C25 C29 C31 61.56(15)
C24 C25 C29 C30 122.56(13)
C26 C25 C29 C30 -57.88(14)
C26 C27 C33 C34 -3.23(16)
C28 C27 C33 C34 176.65(11)
C26 C27 C33 C36 116.51(12)
C28 C27 C33 C36 -63.61(14)
C26 C27 C33 C35 -122.23(12)
C28 C27 C33 C35 57.65(14)
C38' C37 C38 O3 59.6(4)
C38' C37 C38 C39 -10.2(4)
O3 C38 C39 C40 106.47(19)
C37 C38 C39 C40 -150.6(2)
C37 C38 C39 O3 103.0(2)
O3 C39 C40 C39' 51.7(5)
C38 C39 C40 C39' -16.6(5)
C38 C37 C38' C39' 6.6(4)
C38 C37 C38' O3 -53.1(3)
C39 C40 C39' O3 -61.4(7)
C39 C40 C39' C38' 17.3(3)
C37 C38' C39' O3 -99.5(5)
C37 C38' C39' C40 147.9(5)
O3 C38' C39' C40 -112.6(7)
C6 C7 N1 C16 177.83(11)
C6 C7 N1 Zn1 7.61(17)
C17 C16 N1 C7 1.20(18)
C21 C16 N1 C7 -178.88(11)
C17 C16 N1 Zn1 172.24(9)
C21 C16 N1 Zn1 -7.85(13)
C23 C22 N2 C21 175.79(11)
C23 C22 N2 Zn1 3.04(18)
C20 C21 N2 C22 15.49(19)
C16 C21 N2 C22 -165.56(11)
C20 C21 N2 Zn1 -171.05(10)
C16 C21 N2 Zn1 7.90(13)
C6 C1 O1 Zn1 -23.05(16)
C2 C1 O1 Zn1 156.80(8)
C23 C28 O2 Zn1 -11.91(18)
C27 C28 O2 Zn1 167.64(8)
C40 C39' O3 C38 158.2(12)
C38' C39' O3 C38 42.7(4)
C40 C39' O3 C39 57.2(7)
C38' C39' O3 C39 -58.3(5)
C40 C39' O3 C38' 115.5(9)
C40 C39' O3 Zn1 32.2(14)
C38' C39' O3 Zn1 -83.3(8)
C39 C38 O3 C39' -41.1(6)
C37 C38 O3 C39' -155.8(7)
C37 C38 O3 C39 -114.7(2)
C39 C38 O3 C38' 61.2(4)
C37 C38 O3 C38' -53.5(4)
C39 C38 O3 Zn1 103.04(19)
C37 C38 O3 Zn1 -11.7(3)
C40 C39 O3 C39' -56.9(6)
C38 C39 O3 C39' 53.7(6)
C40 C39 O3 C38 -110.5(2)
C40 C39 O3 C38' -155.5(3)
C38 C39 O3 C38' -44.9(3)
C40 C39 O3 Zn1 111.09(18)
C38 C39 O3 Zn1 -138.37(14)
C37 C38' O3 C39' 110.3(6)
C37 C38' O3 C38 58.4(4)
C39' C38' O3 C38 -51.9(6)
C37 C38' O3 C39 150.9(5)
C39' C38' O3 C39 40.5(5)
C37 C38' O3 Zn1 -96.6(3)
C39' C38' O3 Zn1 153.0(5)
C28 O2 Zn1 O1 -146.99(11)
C28 O2 Zn1 N2 11.71(11)
C28 O2 Zn1 N1 -31.4(2)
C28 O2 Zn1 O3 115.16(11)
C1 O1 Zn1 O2 -163.88(10)
C1 O1 Zn1 N2 91.32(14)
C1 O1 Zn1 N1 27.85(10)
C1 O1 Zn1 O3 -62.46(10)
C22 N2 Zn1 O2 -6.94(11)
C21 N2 Zn1 O2 179.76(9)
C22 N2 Zn1 O1 98.75(13)
C21 N2 Zn1 O1 -74.56(13)
C22 N2 Zn1 N1 164.06(11)
C21 N2 Zn1 N1 -9.24(8)
C22 N2 Zn1 O3 -108.04(10)
C21 N2 Zn1 O3 78.66(9)
C7 N1 Zn1 O2 -135.70(16)
C16 N1 Zn1 O2 53.2(2)
C7 N1 Zn1 O1 -19.64(10)
C16 N1 Zn1 O1 169.30(8)
C7 N1 Zn1 N2 -179.68(10)
C16 N1 Zn1 N2 9.26(8)
C7 N1 Zn1 O3 77.06(10)
C16 N1 Zn1 O3 -94.00(8)
C39' O3 Zn1 O2 81.5(9)
C38 O3 Zn1 O2 -16.9(2)
C39 O3 Zn1 O2 64.81(13)
C38' O3 Zn1 O2 9.5(3)
C39' O3 Zn1 O1 -15.2(9)
C38 O3 Zn1 O1 -113.56(19)
C39 O3 Zn1 O1 -31.87(13)
C38' O3 Zn1 O1 -87.2(3)
C39' O3 Zn1 N2 174.7(9)
C38 O3 Zn1 N2 76.25(19)
C39 O3 Zn1 N2 157.94(12)
C38' O3 Zn1 N2 102.6(3)
C39' O3 Zn1 N1 -105.6(9)
C38 O3 Zn1 N1 155.99(19)
C39 O3 Zn1 N1 -122.32(13)
C38' O3 Zn1 N1 -177.7(3)
